data_4514229
loop_
_publ_author_name
'He, Keqiang'
'Li, Weili'
'Tian, Hongkun'
'Zhang, Jidong'
'Yan, Donghang'
'Geng, Yanhou'
'Wang, Fosong'

_publ_section_title
;
 Asymmetric Conjugated Molecules Based on
 [1]Benzothieno[3,2-b][1]benzothiophene for High-Mobility Organic
 Thin-Film Transistors: Influence of Alkyl Chain Length.
;
_journal_issue 40
_journal_name_full 'ACS applied materials &amp; interfaces'
_journal_page_first 35427
_journal_page_last 35436
_journal_paper_doi 10.1021/acsami.7b10675
_journal_volume 9
_journal_year 2017
_chemical_formula_moiety 'C25 H24 S3'
_chemical_formula_sum 'C25 H24 S3'
_chemical_formula_weight 420.62
_space_group_crystal_system triclinic
_space_group_IT_number 2
_space_group_name_Hall '-P 1'
_space_group_name_H-M_alt 'P -1'
_symmetry_space_group_name_Hall '-P 1'
_symmetry_space_group_name_H-M 'P -1'
_atom_sites_solution_hydrogens mixed
_audit_creation_method SHELXL-2014/7
_cell_angle_alpha 87.064(2)
_cell_angle_beta 88.436(2)
_cell_angle_gamma 89.964(2)
_cell_formula_units_Z 4
_cell_length_a 5.9301(3)
_cell_length_b 7.8096(3)
_cell_length_c 46.530(2)
_cell_measurement_reflns_used 9994
_cell_measurement_temperature 293(2)
_cell_measurement_theta_max 68.17
_cell_measurement_theta_min 2.85
_cell_volume 2151.25(17)
_computing_cell_refinement 'SAINT (Bruker, 2007)'
_computing_data_collection 'APEX2 (Bruker, 2007)'
_computing_data_reduction 'SAINT (Bruker, 2007)'
_computing_molecular_graphics SHELXTL
_computing_publication_material SHELXTL
_computing_structure_refinement 'SHELXL-2014/7 (Sheldrick, 2014)'
_computing_structure_solution 'SHELXTL (Sheldrick, 2008)'
_diffrn_ambient_temperature 293(2)
_diffrn_measured_fraction_theta_full 0.995
_diffrn_measured_fraction_theta_max 0.991
_diffrn_measurement_device_type 'Bruker APEXII CCD'
_diffrn_measurement_method '\f and \w scans'
_diffrn_radiation_type CuK\a
_diffrn_radiation_wavelength 1.54178
_diffrn_reflns_av_R_equivalents 0.0912
_diffrn_reflns_av_unetI/netI 0.0594
_diffrn_reflns_Laue_measured_fraction_full 0.995
_diffrn_reflns_Laue_measured_fraction_max 0.991
_diffrn_reflns_limit_h_max 7
_diffrn_reflns_limit_h_min -6
_diffrn_reflns_limit_k_max 9
_diffrn_reflns_limit_k_min -9
_diffrn_reflns_limit_l_max 55
_diffrn_reflns_limit_l_min -55
_diffrn_reflns_number 39038
_diffrn_reflns_point_group_measured_fraction_full 0.995
_diffrn_reflns_point_group_measured_fraction_max 0.991
_diffrn_reflns_theta_full 67.679
_diffrn_reflns_theta_max 68.401
_diffrn_reflns_theta_min 2.854
_exptl_absorpt_coefficient_mu 3.193
_exptl_absorpt_correction_T_max 0.629
_exptl_absorpt_correction_T_min 0.511
_exptl_absorpt_correction_type multi-scan
_exptl_absorpt_process_details '(SADABS; Sheldrick, 1996)'
_exptl_crystal_colour colourless
_exptl_crystal_density_diffrn 1.299
_exptl_crystal_density_method 'not measured'
_exptl_crystal_description block
_exptl_crystal_F_000 888
_exptl_crystal_size_max 0.280
_exptl_crystal_size_mid 0.200
_exptl_crystal_size_min 0.160
_refine_diff_density_max 0.540
_refine_diff_density_min -0.569
_refine_diff_density_rms 0.070
_refine_ls_extinction_method none
_refine_ls_goodness_of_fit_ref 1.069
_refine_ls_hydrogen_treatment constr
_refine_ls_matrix_type full
_refine_ls_number_parameters 505
_refine_ls_number_reflns 7831
_refine_ls_number_restraints 12
_refine_ls_restrained_S_all 1.068
_refine_ls_R_factor_all 0.1081
_refine_ls_R_factor_gt 0.0824
_refine_ls_shift/su_max 0.000
_refine_ls_shift/su_mean 0.000
_refine_ls_structure_factor_coef Fsqd
_refine_ls_weighting_details 'w=1/[\s^2^(Fo^2^)+(0.0997P)^2^+4.4855P] where P=(Fo^2^+2Fc^2^)/3'
_refine_ls_weighting_scheme calc
_refine_ls_wR_factor_gt 0.2114
_refine_ls_wR_factor_ref 0.2241
_reflns_Friedel_coverage 0.000
_reflns_number_gt 6240
_reflns_number_total 7831
_reflns_threshold_expression 'I > 2\s(I)'
_cod_data_source_file am7b10675_si_004.cif
_cod_data_source_block BTBT-T7
_cod_depositor_comments 'Adding full bibliography for 4514228--4514230.cif.'
_cod_original_cell_volume 2151.26(17)
_cod_database_code 4514229
_shelx_shelxl_version_number 2014/7
_shelx_space_group_comment
;
The symmetry employed for this shelxl refinement is uniquely defined
by the following loop, which should always be used as a source of
symmetry information in preference to the above space-group names.
They are only intended as comments.
;
_shelx_estimated_absorpt_t_min 0.468
_shelx_estimated_absorpt_t_max 0.629

loop_
_space_group_symop_operation_xyz
'x, y, z'
'-x, -y, -z'

loop_
_atom_site_label
_atom_site_type_symbol
_atom_site_fract_x
_atom_site_fract_y
_atom_site_fract_z
_atom_site_U_iso_or_equiv
_atom_site_adp_type
_atom_site_occupancy
_atom_site_site_symmetry_order
_atom_site_calc_flag
_atom_site_refinement_flags_posn
_atom_site_refinement_flags_adp
_atom_site_refinement_flags_occupancy
_atom_site_disorder_assembly
_atom_site_disorder_group
S1 S 0.41044(19) 0.50015(15) 0.10623(3) 0.0406(3) Uani 1 1 d . . . . .
S2 S 0.97683(18) 0.26545(15) 0.14291(2) 0.0383(3) Uani 1 1 d . . . . .
S3 S 0.9786(2) 0.2400(2) 0.26358(3) 0.0552(4) Uani 1 1 d . . . . .
C1 C 0.5955(8) 0.4502(6) 0.07780(11) 0.0392(10) Uani 1 1 d . . . . .
C2 C 0.5604(9) 0.4876(7) 0.04879(11) 0.0500(12) Uani 1 1 d . . . . .
H2 H 0.4310 0.5446 0.0427 0.060 Uiso 1 1 calc R U . . .
C3 C 0.7229(10) 0.4375(8) 0.02917(12) 0.0582(14) Uani 1 1 d . . . . .
H3 H 0.7026 0.4616 0.0096 0.070 Uiso 1 1 calc R U . . .
C4 C 0.9171(9) 0.3515(8) 0.03805(12) 0.0543(14) Uani 1 1 d . . . . .
H4 H 1.0224 0.3168 0.0244 0.065 Uiso 1 1 calc R U . . .
C5 C 0.9547(8) 0.3175(6) 0.06690(11) 0.0432(11) Uani 1 1 d . . . . .
H5 H 1.0862 0.2625 0.0727 0.052 Uiso 1 1 calc R U . . .
C6 C 0.7923(8) 0.3668(5) 0.08747(10) 0.0355(10) Uani 1 1 d . . . . .
C7 C 0.7872(8) 0.3488(5) 0.11817(10) 0.0360(10) Uani 1 1 d . . . . .
C8 C 0.5979(7) 0.4139(5) 0.13114(10) 0.0338(9) Uani 1 1 d . . . . .
C9 C 0.5962(7) 0.3997(5) 0.16172(10) 0.0341(9) Uani 1 1 d . . . . .
C10 C 0.7968(7) 0.3202(6) 0.17134(10) 0.0364(10) Uani 1 1 d . . . . .
C11 C 0.8405(8) 0.2951(6) 0.20036(10) 0.0376(10) Uani 1 1 d . . . . .
H11 H 0.9718 0.2396 0.2061 0.045 Uiso 1 1 calc R U . . .
C12 C 0.6865(8) 0.3533(6) 0.22095(10) 0.0388(10) Uani 1 1 d . . . . .
C13 C 0.4850(8) 0.4303(6) 0.21134(11) 0.0416(11) Uani 1 1 d . . . . .
H13 H 0.3796 0.4667 0.2249 0.050 Uiso 1 1 calc R U . . .
C14 C 0.4395(8) 0.4532(6) 0.18258(11) 0.0403(10) Uani 1 1 d . . . . .
H14 H 0.3049 0.5041 0.1769 0.048 Uiso 1 1 calc R U . . .
C15 C 0.7370(8) 0.3423(6) 0.25145(11) 0.0420(11) Uani 1 1 d . . . . .
C16 C 0.6248(9) 0.4067(7) 0.27424(11) 0.0518(13) Uani 1 1 d . . . . .
H16 H 0.4903 0.4671 0.2723 0.062 Uiso 1 1 calc R U . . .
C17 C 0.7257(10) 0.3759(8) 0.30079(12) 0.0588(15) Uani 1 1 d . . . . .
H17 H 0.6639 0.4122 0.3180 0.071 Uiso 1 1 calc R U . . .
C18 C 0.9240(10) 0.2874(8) 0.29899(12) 0.0549(14) Uani 1 1 d . . . . .
C19 C 1.0831(12) 0.2296(10) 0.32166(13) 0.0735(19) Uani 1 1 d . . . . .
H19A H 1.2348 0.2607 0.3151 0.088 Uiso 1 1 calc R U . . .
H19B H 1.0767 0.1054 0.3238 0.088 Uiso 1 1 calc R U . . .
C20 C 1.0421(14) 0.2997(11) 0.35051(14) 0.083(2) Uani 1 1 d . . . . .
H20A H 0.8938 0.2641 0.3578 0.099 Uiso 1 1 calc R U . . .
H20B H 1.0435 0.4240 0.3486 0.099 Uiso 1 1 calc R U . . .
C21 C 1.2182(16) 0.2400(12) 0.37208(16) 0.095(3) Uani 1 1 d . . . . .
H21A H 1.2138 0.1158 0.3740 0.113 Uiso 1 1 calc R U . . .
H21B H 1.3659 0.2726 0.3642 0.113 Uiso 1 1 calc R U . . .
C22 C 1.195(2) 0.3062(15) 0.40113(19) 0.125(4) Uani 1 1 d . . . . .
H22A H 1.0475 0.2738 0.4092 0.151 Uiso 1 1 calc R U . . .
H22B H 1.2008 0.4304 0.3995 0.151 Uiso 1 1 calc R U . . .
C23 C 1.375(2) 0.2419(16) 0.42198(19) 0.142(5) Uani 1 1 d D . . . .
H23A H 1.3687 0.1169 0.4232 0.170 Uiso 0.5 1 d R U P A 1
H23B H 1.5232 0.2726 0.4135 0.170 Uiso 0.5 1 d R U P A 1
H23C H 1.3663 0.1177 0.4237 0.170 Uiso 0.5 1 d R U P B 2
H23D H 1.5226 0.2718 0.4137 0.170 Uiso 0.5 1 d R U P B 2
C24 C 1.395(7) 0.317(8) 0.4505(7) 0.176(11) Uani 0.5 1 d D . P C 1
H24A H 1.2536 0.3029 0.4612 0.212 Uiso 0.5 1 calc R U P C 1
H24B H 1.4251 0.4392 0.4477 0.212 Uiso 0.5 1 calc R U P C 1
C25 C 1.582(6) 0.234(10) 0.4675(5) 0.176(11) Uani 0.5 1 d D . P C 1
H25A H 1.5748 0.1112 0.4677 0.212 Uiso 0.5 1 d R U P C 1
H25B H 1.5551 0.2709 0.4867 0.212 Uiso 0.5 1 d R U P C 1
H25C H 1.7281 0.2721 0.4606 0.212 Uiso 0.5 1 d R U P C 1
C24' C 1.313(7) 0.289(9) 0.4516(6) 0.176(11) Uani 0.5 1 d D . P C 2
H24C H 1.1669 0.2391 0.4571 0.212 Uiso 0.5 1 calc R U P C 2
H24D H 1.2987 0.4125 0.4520 0.212 Uiso 0.5 1 calc R U P C 2
C25' C 1.483(6) 0.228(10) 0.4731(5) 0.176(11) Uani 0.5 1 d D . P C 2
H25D H 1.4665 0.1057 0.4746 0.212 Uiso 0.5 1 d R U P C 2
H25E H 1.4650 0.2732 0.4918 0.212 Uiso 0.5 1 d R U P C 2
H25F H 1.6308 0.2568 0.4653 0.212 Uiso 0.5 1 d R U P C 2
S4 S -0.09402(19) 0.77986(15) 0.10782(3) 0.0410(3) Uani 1 1 d . . . . .
S5 S 0.47378(19) 0.98433(15) 0.14538(3) 0.0384(3) Uani 1 1 d . . . . .
S6 S 0.4793(2) 0.9140(2) 0.26589(3) 0.0564(4) Uani 1 1 d . . . . .
C26 C 0.0885(8) 0.8534(6) 0.07976(10) 0.0391(10) Uani 1 1 d . . . . .
C27 C 0.0501(9) 0.8456(7) 0.05044(11) 0.0473(12) Uani 1 1 d . . . . .
H27 H -0.0807 0.7956 0.0441 0.057 Uiso 1 1 calc R U . . .
C28 C 0.2079(10) 0.9129(8) 0.03117(12) 0.0562(14) Uani 1 1 d . . . . .
H28 H 0.1847 0.9077 0.0115 0.067 Uiso 1 1 calc R U . . .
C29 C 0.4041(10) 0.9895(7) 0.04052(11) 0.0522(13) Uani 1 1 d . . . . .
H29 H 0.5079 1.0365 0.0270 0.063 Uiso 1 1 calc R U . . .
C30 C 0.4462(8) 0.9967(6) 0.06932(11) 0.0450(11) Uani 1 1 d . . . . .
H30 H 0.5785 1.0460 0.0753 0.054 Uiso 1 1 calc R U . . .
C31 C 0.2879(7) 0.9289(6) 0.08940(10) 0.0349(9) Uani 1 1 d . . . . .
C32 C 0.2828(7) 0.9193(5) 0.12028(10) 0.0338(9) Uani 1 1 d . . . . .
C33 C 0.0933(7) 0.8466(5) 0.13280(10) 0.0353(10) Uani 1 1 d . . . . .
C34 C 0.0937(7) 0.8359(5) 0.16368(10) 0.0344(9) Uani 1 1 d . . . . .
C35 C 0.2933(7) 0.9084(5) 0.17353(10) 0.0356(10) Uani 1 1 d . . . . .
C36 C 0.3404(8) 0.9095(6) 0.20243(10) 0.0405(10) Uani 1 1 d . . . . .
H36 H 0.4727 0.9593 0.2083 0.049 Uiso 1 1 calc R U . . .
C37 C 0.1868(8) 0.8348(6) 0.22272(10) 0.0384(10) Uani 1 1 d . . . . .
C38 C -0.0170(8) 0.7655(6) 0.21308(11) 0.0426(11) Uani 1 1 d . . . . .
H38 H -0.1214 0.7183 0.2265 0.051 Uiso 1 1 calc R U . . .
C39 C -0.0633(8) 0.7668(6) 0.18429(10) 0.0400(10) Uani 1 1 d . . . . .
H39 H -0.1987 0.7218 0.1784 0.048 Uiso 1 1 calc R U . . .
C40 C 0.2389(8) 0.8228(6) 0.25356(10) 0.0404(10) Uani 1 1 d . . . . .
C41 C 0.1273(10) 0.7361(7) 0.27548(12) 0.0539(13) Uani 1 1 d . . . . .
H41 H -0.0054 0.6756 0.2731 0.065 Uiso 1 1 calc R U . . .
C42 C 0.2313(11) 0.7459(8) 0.30238(12) 0.0591(15) Uani 1 1 d . . . . .
H42 H 0.1717 0.6949 0.3194 0.071 Uiso 1 1 calc R U . . .
C43 C 0.4264(10) 0.8372(8) 0.30085(11) 0.0543(13) Uani 1 1 d . . . . .
C44 C 0.5875(12) 0.8789(10) 0.32380(14) 0.0729(18) Uani 1 1 d . . . . .
H44A H 0.5782 1.0008 0.3268 0.088 Uiso 1 1 calc R U . . .
H44B H 0.7396 0.8551 0.3169 0.088 Uiso 1 1 calc R U . . .
C45 C 0.5483(14) 0.7831(11) 0.35223(14) 0.081(2) Uani 1 1 d . . . . .
H45A H 0.5547 0.6608 0.3495 0.097 Uiso 1 1 calc R U . . .
H45B H 0.3989 0.8096 0.3598 0.097 Uiso 1 1 calc R U . . .
C46 C 0.7249(15) 0.8297(12) 0.37412(15) 0.090(2) Uani 1 1 d . . . . .
H46A H 0.8736 0.8042 0.3663 0.108 Uiso 1 1 calc R U . . .
H46B H 0.7179 0.9522 0.3765 0.108 Uiso 1 1 calc R U . . .
C47 C 0.6980(19) 0.7400(15) 0.40271(19) 0.119(3) Uani 1 1 d . . . . .
H47A H 0.7081 0.6173 0.4006 0.142 Uiso 1 1 calc R U . . .
H47B H 0.5497 0.7645 0.4108 0.142 Uiso 1 1 calc R U . . .
C48 C 0.881(2) 0.7951(16) 0.42382(19) 0.139(4) Uani 1 1 d D . . . .
H48A H 1.0303 0.7745 0.4152 0.167 Uiso 0.5 1 d R U P D 1
H48B H 0.8701 0.9192 0.4257 0.167 Uiso 0.5 1 d R U P D 1
H48C H 1.0290 0.7733 0.4154 0.167 Uiso 0.5 1 d R U P E 2
H48D H 0.8687 0.9177 0.4260 0.167 Uiso 0.5 1 d R U P E 2
C49 C 0.865(9) 0.742(6) 0.4546(4) 0.180(9) Uani 0.5 1 d D . P F 1
H49A H 0.8671 0.6179 0.4567 0.216 Uiso 0.5 1 calc R U P F 1
H49B H 0.7229 0.7815 0.4626 0.216 Uiso 0.5 1 calc R U P F 1
C50 C 1.056(9) 0.813(6) 0.4708(6) 0.180(9) Uani 0.5 1 d D . P F 1
H50A H 1.2050 0.7906 0.4633 0.216 Uiso 0.5 1 d R U P F 1
H50B H 1.0365 0.7563 0.4895 0.216 Uiso 0.5 1 d R U P F 1
H50C H 1.0376 0.9347 0.4724 0.216 Uiso 0.5 1 d R U P F 1
C49' C 0.863(9) 0.680(5) 0.4500(5) 0.180(9) Uani 0.5 1 d D . P F 2
H49C H 0.8998 0.5640 0.4450 0.216 Uiso 0.5 1 calc R U P F 2
H49D H 0.7083 0.6800 0.4574 0.216 Uiso 0.5 1 calc R U P F 2
C50' C 1.016(9) 0.733(6) 0.4729(6) 0.180(9) Uani 0.5 1 d D . P F 2
H50D H 1.1649 0.7177 0.4648 0.216 Uiso 0.5 1 d R U P F 2
H50E H 1.0034 0.6704 0.4912 0.216 Uiso 0.5 1 d R U P F 2
H50F H 0.9895 0.8522 0.4755 0.216 Uiso 0.5 1 d R U P F 2

loop_
_atom_site_aniso_label
_atom_site_aniso_U_11
_atom_site_aniso_U_22
_atom_site_aniso_U_33
_atom_site_aniso_U_23
_atom_site_aniso_U_13
_atom_site_aniso_U_12
S1 0.0298(6) 0.0446(6) 0.0472(6) 0.0004(5) -0.0043(5) 0.0078(5)
S2 0.0292(6) 0.0407(6) 0.0451(6) -0.0024(5) -0.0017(4) 0.0089(4)
S3 0.0485(8) 0.0679(9) 0.0493(7) -0.0039(6) -0.0045(6) 0.0168(6)
C1 0.032(2) 0.037(2) 0.049(3) -0.006(2) -0.005(2) 0.0002(19)
C2 0.044(3) 0.058(3) 0.048(3) 0.000(2) -0.008(2) 0.001(2)
C3 0.060(4) 0.073(4) 0.043(3) -0.007(3) -0.009(3) -0.005(3)
C4 0.043(3) 0.071(4) 0.050(3) -0.015(3) 0.001(2) -0.002(3)
C5 0.038(3) 0.042(3) 0.050(3) -0.008(2) 0.000(2) 0.002(2)
C6 0.032(2) 0.031(2) 0.044(2) -0.0027(18) -0.0050(19) -0.0035(18)
C7 0.032(2) 0.029(2) 0.048(3) -0.0010(18) -0.0047(19) 0.0006(17)
C8 0.026(2) 0.027(2) 0.048(2) 0.0016(18) -0.0015(18) -0.0014(16)
C9 0.027(2) 0.028(2) 0.047(2) -0.0022(18) -0.0029(18) 0.0003(17)
C10 0.028(2) 0.035(2) 0.046(2) -0.0034(19) 0.0017(19) 0.0001(18)
C11 0.032(2) 0.035(2) 0.046(2) 0.0015(19) -0.0030(19) 0.0055(18)
C12 0.034(2) 0.034(2) 0.048(3) 0.0002(19) 0.001(2) -0.0030(18)
C13 0.034(2) 0.039(2) 0.051(3) -0.003(2) 0.005(2) 0.0024(19)
C14 0.026(2) 0.039(2) 0.055(3) -0.003(2) -0.002(2) 0.0064(19)
C15 0.035(2) 0.041(3) 0.049(3) 0.001(2) -0.002(2) -0.005(2)
C16 0.044(3) 0.062(3) 0.049(3) -0.006(2) -0.001(2) 0.009(3)
C17 0.059(4) 0.071(4) 0.046(3) -0.002(3) 0.007(3) 0.006(3)
C18 0.052(3) 0.064(4) 0.048(3) 0.002(3) -0.002(2) 0.003(3)
C19 0.062(4) 0.106(6) 0.052(3) 0.004(3) -0.005(3) 0.006(4)
C20 0.091(5) 0.102(6) 0.055(4) 0.005(4) -0.016(4) 0.008(4)
C21 0.106(7) 0.116(7) 0.062(4) 0.002(4) -0.022(4) 0.011(5)
C22 0.155(10) 0.147(9) 0.077(6) -0.005(6) -0.045(6) 0.010(8)
C23 0.174(12) 0.175(11) 0.079(6) -0.008(7) -0.048(7) 0.027(9)
C24 0.15(3) 0.270(17) 0.108(8) 0.012(11) -0.057(11) 0.00(2)
C25 0.15(3) 0.270(17) 0.108(8) 0.012(11) -0.057(11) 0.00(2)
C24' 0.15(3) 0.270(17) 0.108(8) 0.012(11) -0.057(11) 0.00(2)
C25' 0.15(3) 0.270(17) 0.108(8) 0.012(11) -0.057(11) 0.00(2)
S4 0.0306(6) 0.0437(6) 0.0491(7) -0.0042(5) -0.0013(5) -0.0072(5)
S5 0.0285(6) 0.0409(6) 0.0457(6) -0.0022(5) 0.0000(4) -0.0074(4)
S6 0.0503(8) 0.0690(9) 0.0499(7) -0.0009(6) -0.0046(6) -0.0135(7)
C26 0.036(2) 0.035(2) 0.046(3) -0.0042(19) 0.002(2) 0.0014(19)
C27 0.038(3) 0.052(3) 0.053(3) -0.011(2) -0.006(2) -0.002(2)
C28 0.056(3) 0.071(4) 0.042(3) -0.003(3) -0.003(2) 0.004(3)
C29 0.047(3) 0.062(3) 0.046(3) 0.005(2) 0.007(2) -0.006(3)
C30 0.033(2) 0.047(3) 0.054(3) 0.004(2) 0.000(2) -0.006(2)
C31 0.027(2) 0.032(2) 0.046(2) -0.0032(18) -0.0030(18) 0.0053(17)
C32 0.026(2) 0.029(2) 0.047(2) -0.0037(18) -0.0017(18) 0.0029(17)
C33 0.028(2) 0.029(2) 0.050(3) -0.0064(19) -0.0012(19) -0.0011(17)
C34 0.029(2) 0.027(2) 0.047(2) -0.0015(18) 0.0011(18) 0.0010(17)
C35 0.025(2) 0.030(2) 0.051(3) -0.0002(19) 0.0026(19) 0.0012(17)
C36 0.032(2) 0.041(3) 0.049(3) -0.002(2) -0.003(2) -0.0050(19)
C37 0.034(2) 0.034(2) 0.046(3) 0.0000(19) 0.002(2) 0.0010(19)
C38 0.034(3) 0.045(3) 0.048(3) 0.001(2) 0.007(2) -0.007(2)
C39 0.027(2) 0.043(3) 0.049(3) -0.002(2) 0.0021(19) -0.0061(19)
C40 0.036(2) 0.040(2) 0.046(3) -0.004(2) 0.001(2) 0.0018(19)
C41 0.049(3) 0.060(3) 0.052(3) 0.006(3) 0.001(2) -0.003(3)
C42 0.060(4) 0.070(4) 0.046(3) 0.000(3) 0.004(3) -0.002(3)
C43 0.051(3) 0.067(4) 0.045(3) -0.006(3) 0.001(2) 0.006(3)
C44 0.066(4) 0.091(5) 0.061(4) -0.004(3) -0.007(3) -0.009(4)
C45 0.094(6) 0.098(5) 0.052(4) -0.005(3) -0.022(4) 0.004(4)
C46 0.098(6) 0.111(6) 0.062(4) -0.004(4) -0.015(4) -0.008(5)
C47 0.128(9) 0.154(9) 0.075(5) -0.002(6) -0.032(5) -0.008(7)
C48 0.151(11) 0.185(12) 0.083(6) -0.005(7) -0.045(7) 0.013(9)
C49 0.207(14) 0.22(3) 0.116(8) -0.017(11) -0.085(8) -0.041(17)
C50 0.207(14) 0.22(3) 0.116(8) -0.017(11) -0.085(8) -0.041(17)
C49' 0.207(14) 0.22(3) 0.116(8) -0.017(11) -0.085(8) -0.041(17)
C50' 0.207(14) 0.22(3) 0.116(8) -0.017(11) -0.085(8) -0.041(17)

loop_
_atom_type_symbol
_atom_type_description
_atom_type_scat_dispersion_real
_atom_type_scat_dispersion_imag
_atom_type_scat_source
C C 0.0181 0.0091 'International Tables Vol C Tables 4.2.6.8 and 6.1.1.4'
H H 0.0000 0.0000 'International Tables Vol C Tables 4.2.6.8 and 6.1.1.4'
S S 0.3331 0.5567 'International Tables Vol C Tables 4.2.6.8 and 6.1.1.4'

loop_
_geom_angle_atom_site_label_1
_geom_angle_atom_site_label_2
_geom_angle_atom_site_label_3
_geom_angle
C8 S1 C1 90.6(2)
C7 S2 C10 90.6(2)
C18 S3 C15 93.3(3)
C2 C1 C6 121.9(5)
C2 C1 S1 125.6(4)
C6 C1 S1 112.5(4)
C3 C2 C1 118.1(5)
C3 C2 H2 121.0
C1 C2 H2 121.0
C2 C3 C4 121.3(5)
C2 C3 H3 119.3
C4 C3 H3 119.3
C5 C4 C3 120.7(5)
C5 C4 H4 119.6
C3 C4 H4 119.6
C4 C5 C6 119.4(5)
C4 C5 H5 120.3
C6 C5 H5 120.3
C1 C6 C5 118.5(4)
C1 C6 C7 110.1(4)
C5 C6 C7 131.3(4)
C8 C7 C6 114.6(4)
C8 C7 S2 112.4(4)
C6 C7 S2 133.0(4)
C7 C8 C9 114.4(4)
C7 C8 S1 112.1(4)
C9 C8 S1 133.5(3)
C14 C9 C10 117.9(4)
C14 C9 C8 131.9(4)
C10 C9 C8 110.1(4)
C11 C10 C9 121.8(4)
C11 C10 S2 125.7(3)
C9 C10 S2 112.5(3)
C10 C11 C12 119.8(4)
C10 C11 H11 120.1
C12 C11 H11 120.1
C11 C12 C13 118.3(4)
C11 C12 C15 121.0(4)
C13 C12 C15 120.7(4)
C14 C13 C12 122.1(4)
C14 C13 H13 119.0
C12 C13 H13 119.0
C13 C14 C9 120.1(4)
C13 C14 H14 120.0
C9 C14 H14 120.0
C16 C15 C12 130.3(5)
C16 C15 S3 108.7(4)
C12 C15 S3 120.9(4)
C15 C16 C17 115.2(5)
C15 C16 H16 122.4
C17 C16 H16 122.4
C18 C17 C16 113.5(5)
C18 C17 H17 123.2
C16 C17 H17 123.2
C17 C18 C19 130.8(5)
C17 C18 S3 109.3(4)
C19 C18 S3 119.9(5)
C18 C19 C20 115.9(6)
C18 C19 H19A 108.3
C20 C19 H19A 108.3
C18 C19 H19B 108.3
C20 C19 H19B 108.3
H19A C19 H19B 107.4
C19 C20 C21 112.4(7)
C19 C20 H20A 109.1
C21 C20 H20A 109.1
C19 C20 H20B 109.1
C21 C20 H20B 109.1
H20A C20 H20B 107.8
C22 C21 C20 116.4(8)
C22 C21 H21A 108.2
C20 C21 H21A 108.2
C22 C21 H21B 108.2
C20 C21 H21B 108.2
H21A C21 H21B 107.3
C21 C22 C23 114.3(9)
C21 C22 H22A 108.7
C23 C22 H22A 108.7
C21 C22 H22B 108.7
C23 C22 H22B 108.7
H22A C22 H22B 107.6
C24 C23 C22 120.5(18)
C24' C23 C22 109.9(17)
C24 C23 H23A 113.1
C22 C23 H23A 107.8
C24 C23 H23B 99.5
C22 C23 H23B 108.4
H23A C23 H23B 106.3
C24' C23 H23C 101.9
C22 C23 H23C 108.0
C24' C23 H23D 120.2
C22 C23 H23D 108.7
H23C C23 H23D 107.4
C23 C24 C25 111.6(18)
C23 C24 H24A 109.3
C25 C24 H24A 109.3
C23 C24 H24B 109.3
C25 C24 H24B 109.3
H24A C24 H24B 108.0
C24 C25 H25A 112.1
C24 C25 H25B 104.1
H25A C25 H25B 109.5
C24 C25 H25C 112.1
H25A C25 H25C 109.5
H25B C25 H25C 109.5
C23 C24' C25' 112.2(18)
C23 C24' H24C 109.2
C25' C24' H24C 109.2
C23 C24' H24D 109.2
C25' C24' H24D 109.2
H24C C24' H24D 107.9
C24' C25' H25D 105.0
C24' C25' H25E 115.1
H25D C25' H25E 109.5
C24' C25' H25F 108.2
H25D C25' H25F 109.5
H25E C25' H25F 109.5
C33 S4 C26 90.4(2)
C32 S5 C35 90.4(2)
C40 S6 C43 93.1(3)
C27 C26 C31 120.7(5)
C27 C26 S4 126.0(4)
C31 C26 S4 113.3(4)
C28 C27 C26 118.8(5)
C28 C27 H27 120.6
C26 C27 H27 120.6
C27 C28 C29 120.9(5)
C27 C28 H28 119.5
C29 C28 H28 119.5
C30 C29 C28 121.2(5)
C30 C29 H29 119.4
C28 C29 H29 119.4
C29 C30 C31 119.0(5)
C29 C30 H30 120.5
C31 C30 H30 120.5
C30 C31 C26 119.5(4)
C30 C31 C32 131.8(4)
C26 C31 C32 108.7(4)
C33 C32 C31 115.0(4)
C33 C32 S5 112.7(4)
C31 C32 S5 132.3(4)
C32 C33 C34 114.0(4)
C32 C33 S4 112.6(4)
C34 C33 S4 133.4(4)
C39 C34 C35 118.1(4)
C39 C34 C33 131.7(4)
C35 C34 C33 110.2(4)
C36 C35 C34 122.2(4)
C36 C35 S5 125.1(4)
C34 C35 S5 112.7(4)
C35 C36 C37 119.2(4)
C35 C36 H36 120.4
C37 C36 H36 120.4
C36 C37 C38 119.0(4)
C36 C37 C40 120.7(4)
C38 C37 C40 120.3(4)
C39 C38 C37 121.3(4)
C39 C38 H38 119.4
C37 C38 H38 119.4
C38 C39 C34 120.1(4)
C38 C39 H39 119.9
C34 C39 H39 119.9
C41 C40 C37 128.9(5)
C41 C40 S6 110.0(4)
C37 C40 S6 121.0(4)
C40 C41 C42 113.8(5)
C40 C41 H41 123.1
C42 C41 H41 123.1
C43 C42 C41 113.4(5)
C43 C42 H42 123.3
C41 C42 H42 123.3
C42 C43 C44 130.8(6)
C42 C43 S6 109.8(4)
C44 C43 S6 119.4(5)
C43 C44 C45 115.2(6)
C43 C44 H44A 108.5
C45 C44 H44A 108.5
C43 C44 H44B 108.5
C45 C44 H44B 108.5
H44A C44 H44B 107.5
C44 C45 C46 111.6(7)
C44 C45 H45A 109.3
C46 C45 H45A 109.3
C44 C45 H45B 109.3
C46 C45 H45B 109.3
H45A C45 H45B 108.0
C47 C46 C45 114.9(8)
C47 C46 H46A 108.5
C45 C46 H46A 108.5
C47 C46 H46B 108.5
C45 C46 H46B 108.5
H46A C46 H46B 107.5
C46 C47 C48 112.0(9)
C46 C47 H47A 109.2
C48 C47 H47A 109.2
C46 C47 H47B 109.2
C48 C47 H47B 109.2
H47A C47 H47B 107.9
C49 C48 C47 120.8(16)
C49' C48 C47 107.8(15)
C49 C48 H48A 112.9
C47 C48 H48A 108.8
C49 C48 H48B 98.1
C47 C48 H48B 108.6
H48A C48 H48B 106.1
C49' C48 H48C 105.4
C47 C48 H48C 108.9
C49' C48 H48D 118.3
C47 C48 H48D 108.6
H48C C48 H48D 107.5
C48 C49 C50 111.5(18)
C48 C49 H49A 109.3
C50 C49 H49A 109.3
C48 C49 H49B 109.3
C50 C49 H49B 109.3
H49A C49 H49B 108.0
C49 C50 H50A 115.7
C49 C50 H50B 102.3
H50A C50 H50B 109.5
C49 C50 H50C 110.2
H50A C50 H50C 109.5
H50B C50 H50C 109.5
C48 C49' C50' 112.2(18)
C48 C49' H49C 109.2
C50' C49' H49C 109.2
C48 C49' H49D 109.2
C50' C49' H49D 109.2
H49C C49' H49D 107.9
C49' C50' H50D 104.2
C49' C50' H50E 117.0
H50D C50' H50E 109.5
C49' C50' H50F 107.0
H50D C50' H50F 109.5
H50E C50' H50F 109.5

loop_
_geom_bond_atom_site_label_1
_geom_bond_atom_site_label_2
_geom_bond_distance
S1 C8 1.739(4)
S1 C1 1.755(5)
S2 C7 1.734(4)
S2 C10 1.747(5)
S3 C18 1.729(6)
S3 C15 1.734(5)
C1 C2 1.388(7)
C1 C6 1.410(6)
C2 C3 1.379(8)
C2 H2 0.9300
C3 C4 1.394(8)
C3 H3 0.9300
C4 C5 1.379(7)
C4 H4 0.9300
C5 C6 1.407(6)
C5 H5 0.9300
C6 C7 1.427(6)
C7 C8 1.370(6)
C8 C9 1.421(6)
C9 C14 1.404(6)
C9 C10 1.415(6)
C10 C11 1.386(6)
C11 C12 1.398(6)
C11 H11 0.9300
C12 C13 1.411(7)
C12 C15 1.457(7)
C13 C14 1.375(7)
C13 H13 0.9300
C14 H14 0.9300
C15 C16 1.355(7)
C16 C17 1.397(8)
C16 H16 0.9300
C17 C18 1.367(8)
C17 H17 0.9300
C18 C19 1.487(8)
C19 C20 1.490(9)
C19 H19A 0.9700
C19 H19B 0.9700
C20 C21 1.524(10)
C20 H20A 0.9700
C20 H20B 0.9700
C21 C22 1.474(12)
C21 H21A 0.9700
C21 H21B 0.9700
C22 C23 1.531(12)
C22 H22A 0.9700
C22 H22B 0.9700
C23 C24 1.485(18)
C23 C24' 1.483(19)
C23 H23A 0.9754
C23 H23B 0.9772
C23 H23C 0.9700
C23 H23D 0.9700
C24 C25 1.506(18)
C24 H24A 0.9700
C24 H24B 0.9700
C25 H25A 0.9600
C25 H25B 0.9600
C25 H25C 0.9600
C24' C25' 1.501(17)
C24' H24C 0.9700
C24' H24D 0.9700
C25' H25D 0.9600
C25' H25E 0.9600
C25' H25F 0.9600
S4 C33 1.729(5)
S4 C26 1.747(5)
S5 C32 1.743(5)
S5 C35 1.748(5)
S6 C40 1.720(5)
S6 C43 1.725(6)
C26 C27 1.393(7)
C26 C31 1.416(7)
C27 C28 1.365(8)
C27 H27 0.9300
C28 C29 1.399(8)
C28 H28 0.9300
C29 C30 1.374(7)
C29 H29 0.9300
C30 C31 1.391(7)
C30 H30 0.9300
C31 C32 1.434(6)
C32 C33 1.363(6)
C33 C34 1.435(6)
C34 C39 1.406(6)
C34 C35 1.410(6)
C35 C36 1.382(7)
C36 C37 1.400(7)
C36 H36 0.9300
C37 C38 1.418(7)
C37 C40 1.474(7)
C38 C39 1.375(7)
C38 H38 0.9300
C39 H39 0.9300
C40 C41 1.353(7)
C41 C42 1.416(8)
C41 H41 0.9300
C42 C43 1.358(9)
C42 H42 0.9300
C43 C44 1.500(8)
C44 C45 1.498(9)
C44 H44A 0.9700
C44 H44B 0.9700
C45 C46 1.537(10)
C45 H45A 0.9700
C45 H45B 0.9700
C46 C47 1.476(12)
C46 H46A 0.9700
C46 H46B 0.9700
C47 C48 1.559(13)
C47 H47A 0.9700
C47 H47B 0.9700
C48 C49 1.469(17)
C48 C49' 1.477(19)
C48 H48A 0.9783
C48 H48B 0.9793
C48 H48C 0.9700
C48 H48D 0.9700
C49 C50 1.503(18)
C49 H49A 0.9700
C49 H49B 0.9700
C50 H50A 0.9600
C50 H50B 0.9600
C50 H50C 0.9600
C49' C50' 1.494(17)
C49' H49C 0.9700
C49' H49D 0.9700
C50' H50D 0.9600
C50' H50E 0.9600
C50' H50F 0.9600

loop_
_geom_torsion_atom_site_label_1
_geom_torsion_atom_site_label_2
_geom_torsion_atom_site_label_3
_geom_torsion_atom_site_label_4
_geom_torsion
C8 S1 C1 C2 -178.2(5)
C8 S1 C1 C6 1.2(4)
C6 C1 C2 C3 1.2(8)
S1 C1 C2 C3 -179.4(4)
C1 C2 C3 C4 0.1(9)
C2 C3 C4 C5 -1.5(9)
C3 C4 C5 C6 1.5(8)
C2 C1 C6 C5 -1.3(7)
S1 C1 C6 C5 179.3(4)
C2 C1 C6 C7 178.4(5)
S1 C1 C6 C7 -1.0(5)
C4 C5 C6 C1 -0.1(7)
C4 C5 C6 C7 -179.8(5)
C1 C6 C7 C8 0.2(6)
C5 C6 C7 C8 179.8(5)
C1 C6 C7 S2 -177.8(4)
C5 C6 C7 S2 1.9(8)
C10 S2 C7 C8 -0.1(4)
C10 S2 C7 C6 177.9(5)
C6 C7 C8 C9 -178.4(4)
S2 C7 C8 C9 0.0(5)
C6 C7 C8 S1 0.7(5)
S2 C7 C8 S1 179.1(2)
C1 S1 C8 C7 -1.1(4)
C1 S1 C8 C9 177.8(5)
C7 C8 C9 C14 178.3(5)
S1 C8 C9 C14 -0.6(8)
C7 C8 C9 C10 0.2(5)
S1 C8 C9 C10 -178.6(4)
C14 C9 C10 C11 -0.1(7)
C8 C9 C10 C11 178.2(4)
C14 C9 C10 S2 -178.7(3)
C8 C9 C10 S2 -0.3(5)
C7 S2 C10 C11 -178.2(4)
C7 S2 C10 C9 0.3(4)
C9 C10 C11 C12 -1.8(7)
S2 C10 C11 C12 176.6(4)
C10 C11 C12 C13 2.6(7)
C10 C11 C12 C15 -174.5(4)
C11 C12 C13 C14 -1.7(7)
C15 C12 C13 C14 175.5(5)
C12 C13 C14 C9 -0.2(7)
C10 C9 C14 C13 1.1(7)
C8 C9 C14 C13 -176.8(5)
C11 C12 C15 C16 172.0(5)
C13 C12 C15 C16 -5.1(8)
C11 C12 C15 S3 -5.6(6)
C13 C12 C15 S3 177.3(4)
C18 S3 C15 C16 -0.3(4)
C18 S3 C15 C12 177.7(4)
C12 C15 C16 C17 -178.1(5)
S3 C15 C16 C17 -0.3(7)
C15 C16 C17 C18 0.9(8)
C16 C17 C18 C19 179.7(7)
C16 C17 C18 S3 -1.1(7)
C15 S3 C18 C17 0.8(5)
C15 S3 C18 C19 -179.9(6)
C17 C18 C19 C20 -10.4(12)
S3 C18 C19 C20 170.6(6)
C18 C19 C20 C21 -177.6(7)
C19 C20 C21 C22 178.6(9)
C20 C21 C22 C23 179.8(10)
C21 C22 C23 C24 171(3)
C21 C22 C23 C24' -170(3)
C22 C23 C24 C25 179(2)
C22 C23 C24' C25' 180(2)
C33 S4 C26 C27 -179.3(4)
C33 S4 C26 C31 -0.5(4)
C31 C26 C27 C28 -0.3(7)
S4 C26 C27 C28 178.4(4)
C26 C27 C28 C29 -0.5(8)
C27 C28 C29 C30 1.3(9)
C28 C29 C30 C31 -1.2(8)
C29 C30 C31 C26 0.4(7)
C29 C30 C31 C32 -179.2(5)
C27 C26 C31 C30 0.3(7)
S4 C26 C31 C30 -178.5(3)
C27 C26 C31 C32 180.0(4)
S4 C26 C31 C32 1.2(5)
C30 C31 C32 C33 178.2(5)
C26 C31 C32 C33 -1.4(5)
C30 C31 C32 S5 -1.4(8)
C26 C31 C32 S5 178.9(3)
C35 S5 C32 C33 0.7(3)
C35 S5 C32 C31 -179.6(4)
C31 C32 C33 C34 179.1(4)
S5 C32 C33 C34 -1.2(5)
C31 C32 C33 S4 1.0(5)
S5 C32 C33 S4 -179.2(2)
C26 S4 C33 C32 -0.3(3)
C26 S4 C33 C34 -177.8(4)
C32 C33 C34 C39 -178.0(5)
S4 C33 C34 C39 -0.5(8)
C32 C33 C34 C35 1.2(5)
S4 C33 C34 C35 178.7(3)
C39 C34 C35 C36 1.6(6)
C33 C34 C35 C36 -177.7(4)
C39 C34 C35 S5 178.6(3)
C33 C34 C35 S5 -0.7(5)
C32 S5 C35 C36 176.9(4)
C32 S5 C35 C34 0.0(3)
C34 C35 C36 C37 0.7(7)
S5 C35 C36 C37 -176.0(3)
C35 C36 C37 C38 -2.3(7)
C35 C36 C37 C40 175.7(4)
C36 C37 C38 C39 1.6(7)
C40 C37 C38 C39 -176.3(4)
C37 C38 C39 C34 0.7(7)
C35 C34 C39 C38 -2.3(7)
C33 C34 C39 C38 176.8(5)
C36 C37 C40 C41 -170.3(5)
C38 C37 C40 C41 7.6(8)
C36 C37 C40 S6 4.9(6)
C38 C37 C40 S6 -177.2(4)
C43 S6 C40 C41 -0.8(4)
C43 S6 C40 C37 -176.8(4)
C37 C40 C41 C42 177.1(5)
S6 C40 C41 C42 1.5(6)
C40 C41 C42 C43 -1.5(8)
C41 C42 C43 C44 179.9(6)
C41 C42 C43 S6 0.9(7)
C40 S6 C43 C42 0.0(5)
C40 S6 C43 C44 -179.2(5)
C42 C43 C44 C45 10.7(11)
S6 C43 C44 C45 -170.2(5)
C43 C44 C45 C46 178.3(6)
C44 C45 C46 C47 -179.8(8)
C45 C46 C47 C48 -179.4(9)
C46 C47 C48 C49 170(3)
C46 C47 C48 C49' -171(3)
C47 C48 C49 C50 -179(2)
C47 C48 C49' C50' -174(3)
